data_2243716
loop_
_publ_author_name
'Henkel, Felix'
'Reuter, Hans'

_publ_section_title
;
 Two coordination compounds of SnCl~2~ with 4-methylpyridine
 <i>N</i>-oxide
;
_journal_issue 2
_journal_name_full 'Acta Crystallographica Section E'
_journal_page_first 91
_journal_page_last 95
_journal_paper_doi 10.1107/S2056989021000025
_journal_volume 77
_journal_year 2021
_chemical_formula_iupac '[Sn Cl2 (C6 H7 N O)2]'
_chemical_formula_moiety 'C12 H14 Cl2 N2 O2 Sn'
_chemical_formula_sum 'C12 H14 Cl2 N2 O2 Sn'
_chemical_formula_weight 407.84
_chemical_name_systematic
;
Dichloridobis(4-methylpyridine <i>N</i>-oxide-\k<i>O</i>)tin(II)
;
_space_group_crystal_system orthorhombic
_space_group_IT_number 60
_space_group_name_Hall '-P 2n 2ab'
_space_group_name_H-M_alt 'P b c n'
_atom_sites_solution_hydrogens geom
_audit_creation_method SHELXL-2014/7
_cell_angle_alpha 90
_cell_angle_beta 90
_cell_angle_gamma 90
_cell_formula_units_Z 8
_cell_length_a 19.9848(8)
_cell_length_b 10.3723(3)
_cell_length_c 14.4644(5)
_cell_measurement_reflns_used 9991
_cell_measurement_temperature 100(2)
_cell_measurement_theta_max 27.19
_cell_measurement_theta_min 2.62
_cell_volume 2998.30(18)
_computing_cell_refinement
;
SAINT (Bruker, 2009)
;
_computing_data_collection
;
APEX2 (Bruker, 2009)
;
_computing_data_reduction
;
SAINT (Bruker, 2009)
;
_computing_molecular_graphics
;
DIAMOND (Brandenburg, 2006) and Mercury (Macrae <i>et al.</i>,
2020)
;
_computing_publication_material
;
publCIF (Westrip, 2010)
;
_computing_structure_refinement
;
<i>SHELXL2014/7</i> (Sheldrick, 2015)
;
_computing_structure_solution
;
SHELXS-97 (Sheldrick, 2008)
;
_diffrn_ambient_temperature 100(2)
_diffrn_measured_fraction_theta_full 0.999
_diffrn_measured_fraction_theta_max 0.999
_diffrn_measurement_device_type 'Bruker APEXII CCD'
_diffrn_measurement_method '\f and \w scans'
_diffrn_radiation_type MoK\a
_diffrn_radiation_wavelength 0.71073
_diffrn_reflns_av_R_equivalents 0.0899
_diffrn_reflns_av_unetI/netI 0.0229
_diffrn_reflns_limit_h_max 26
_diffrn_reflns_limit_h_min -26
_diffrn_reflns_limit_k_max 13
_diffrn_reflns_limit_k_min -13
_diffrn_reflns_limit_l_max 19
_diffrn_reflns_limit_l_min -19
_diffrn_reflns_number 136234
_diffrn_reflns_theta_full 25.242
_diffrn_reflns_theta_max 27.996
_diffrn_reflns_theta_min 2.623
_exptl_absorpt_coefficient_mu 2.059
_exptl_absorpt_correction_T_max 0.866
_exptl_absorpt_correction_T_min 0.442
_exptl_absorpt_correction_type multi-scan
_exptl_absorpt_process_details
;
(SADABS; Krause <i>et al.</i>,  2015)
;
_exptl_crystal_colour colourless
_exptl_crystal_density_diffrn 1.807
_exptl_crystal_description rod
_exptl_crystal_F_000 1600
_exptl_crystal_size_max 0.474
_exptl_crystal_size_mid 0.108
_exptl_crystal_size_min 0.072
_refine_diff_density_max 0.805
_refine_diff_density_min -0.326
_refine_ls_extinction_method none
_refine_ls_goodness_of_fit_ref 1.100
_refine_ls_hydrogen_treatment constr
_refine_ls_matrix_type full
_refine_ls_number_parameters 178
_refine_ls_number_reflns 3626
_refine_ls_number_restraints 0
_refine_ls_restrained_S_all 1.100
_refine_ls_R_factor_all 0.0335
_refine_ls_R_factor_gt 0.0253
_refine_ls_shift/su_max 0.001
_refine_ls_shift/su_mean 0.000
_refine_ls_structure_factor_coef Fsqd
_refine_ls_weighting_details 'w=1/[\s^2^(Fo^2^)+(0.0279P)^2^+2.7839P] where P=(Fo^2^+2Fc^2^)/3'
_refine_ls_weighting_scheme calc
_refine_ls_wR_factor_gt 0.0586
_refine_ls_wR_factor_ref 0.0637
_reflns_number_gt 3086
_reflns_number_total 3626
_reflns_threshold_expression 'I > 2\s(I)'
_cod_data_source_file wm5593sup1.cif
_cod_data_source_block 2
_cod_database_code 2243716
_shelx_space_group_comment
;
The symmetry employed for this shelxl refinement is uniquely defined
by the following loop, which should always be used as a source of
symmetry information in preference to the above space-group names.
They are only intended as comments.
;
_shelx_estimated_absorpt_t_min 0.442
_shelx_estimated_absorpt_t_max 0.866

loop_
_space_group_symop_operation_xyz
'x, y, z'
'-x+1/2, -y+1/2, z+1/2'
'-x, y, -z+1/2'
'x+1/2, -y+1/2, -z'
'-x, -y, -z'
'x-1/2, y-1/2, -z-1/2'
'x, -y, z-1/2'
'-x-1/2, y-1/2, z'

loop_
_atom_site_type_symbol
_atom_site_label
_atom_site_fract_x
_atom_site_fract_y
_atom_site_fract_z
_atom_site_U_iso_or_equiv
_atom_site_adp_type
_atom_site_calc_flag
_atom_site_occupancy
_atom_site_disorder_assembly
_atom_site_disorder_group
Sn Sn1 0.55158(2) 0.16754(2) 0.64760(2) 0.02085(6) Uani d 1 . .
Cl Cl1 0.55438(3) 0.40624(6) 0.62730(4) 0.02477(13) Uani d 1 . .
Cl Cl2 0.66633(3) 0.13226(7) 0.58237(5) 0.03087(14) Uani d 1 . .
O O1 0.60299(9) 0.21147(17) 0.79652(12) 0.0288(4) Uani d 1 . .
N N1 0.63657(10) 0.31475(19) 0.82579(14) 0.0218(4) Uani d 1 . .
C C12 0.62539(12) 0.3580(2) 0.91192(17) 0.0229(5) Uani d 1 . .
H H12 0.5917 0.3191 0.9489 0.029(4) Uiso calc 1 . .
C C13 0.66263(11) 0.4585(2) 0.94668(17) 0.0231(5) Uani d 1 . .
H H13 0.6548 0.4874 1.0081 0.029(4) Uiso calc 1 . .
C C14 0.71145(12) 0.5186(2) 0.89344(17) 0.0233(5) Uani d 1 . .
C C15 0.71995(11) 0.4734(2) 0.80348(17) 0.0242(5) Uani d 1 . .
H H15 0.7518 0.5135 0.7641 0.029(4) Uiso calc 1 . .
C C16 0.68266(12) 0.3714(2) 0.77119(17) 0.0243(5) Uani d 1 . .
H H16 0.6894 0.3407 0.7100 0.029(4) Uiso calc 1 . .
C C17 0.75292(14) 0.6270(3) 0.9311(2) 0.0335(6) Uani d 1 . .
H H17A 0.7345 0.7095 0.9100 0.068(7) Uiso calc 1 . .
H H17B 0.7991 0.6183 0.9092 0.068(7) Uiso calc 1 . .
H H17C 0.7523 0.6241 0.9989 0.068(7) Uiso calc 1 . .
O O2 0.50452(9) 0.16530(16) 0.50191(12) 0.0236(4) Uani d 1 . .
N N2 0.53989(9) 0.18673(19) 0.42470(13) 0.0193(4) Uani d 1 . .
C C22 0.57330(12) 0.0882(2) 0.38493(17) 0.0218(5) Uani d 1 . .
H H22 0.5738 0.0058 0.4137 0.023(3) Uiso calc 1 . .
C C23 0.60658(11) 0.1070(2) 0.30287(17) 0.0236(5) Uani d 1 . .
H H23 0.6299 0.0371 0.2753 0.023(3) Uiso calc 1 . .
C C24 0.60656(12) 0.2270(2) 0.25955(17) 0.0235(5) Uani d 1 . .
C C25 0.57304(13) 0.3268(2) 0.30435(17) 0.0230(5) Uani d 1 . .
H H25 0.5728 0.4106 0.2778 0.023(3) Uiso calc 1 . .
C C26 0.54027(12) 0.3055(2) 0.38668(18) 0.0214(5) Uani d 1 . .
H H26 0.5179 0.3745 0.4168 0.023(3) Uiso calc 1 . .
C C27 0.64072(15) 0.2477(3) 0.16818(19) 0.0350(6) Uani d 1 . .
H H27A 0.6890 0.2567 0.1780 0.097(10) Uiso calc 1 . .
H H27B 0.6233 0.3261 0.1392 0.097(10) Uiso calc 1 . .
H H27C 0.6322 0.1736 0.1278 0.097(10) Uiso calc 1 . .

loop_
_atom_site_aniso_label
_atom_site_aniso_U_11
_atom_site_aniso_U_22
_atom_site_aniso_U_33
_atom_site_aniso_U_12
_atom_site_aniso_U_13
_atom_site_aniso_U_23
Sn1 0.02042(9) 0.01901(10) 0.02311(9) -0.00041(6) 0.00035(6) 0.00205(6)
Cl1 0.0277(3) 0.0191(3) 0.0275(3) 0.0016(2) 0.0005(2) 0.0005(2)
Cl2 0.0220(3) 0.0358(3) 0.0348(3) 0.0041(2) 0.0026(2) -0.0067(3)
O1 0.0351(10) 0.0244(9) 0.0270(9) -0.0098(8) -0.0062(8) 0.0017(7)
N1 0.0213(10) 0.0195(10) 0.0247(10) -0.0023(8) -0.0028(8) 0.0013(8)
C12 0.0193(11) 0.0250(12) 0.0243(12) 0.0016(9) 0.0014(9) 0.0039(9)
C13 0.0218(11) 0.0237(12) 0.0240(11) 0.0028(9) 0.0002(9) 0.0005(9)
C14 0.0208(11) 0.0191(12) 0.0298(12) 0.0008(9) -0.0008(10) 0.0018(10)
C15 0.0177(10) 0.0270(13) 0.0280(12) -0.0001(9) 0.0013(9) 0.0066(10)
C16 0.0213(11) 0.0289(12) 0.0227(12) 0.0016(10) 0.0017(9) 0.0031(10)
C17 0.0350(14) 0.0257(13) 0.0398(15) -0.0099(11) 0.0013(12) -0.0001(12)
O2 0.0227(8) 0.0262(9) 0.0218(8) -0.0026(7) 0.0007(7) 0.0017(7)
N2 0.0184(9) 0.0193(10) 0.0202(10) -0.0010(7) -0.0036(7) -0.0004(7)
C22 0.0226(11) 0.0149(11) 0.0277(12) -0.0015(9) -0.0062(9) -0.0008(9)
C23 0.0198(11) 0.0231(12) 0.0278(12) 0.0021(9) -0.0037(9) -0.0066(10)
C24 0.0189(11) 0.0292(13) 0.0225(11) -0.0031(10) -0.0038(9) -0.0023(10)
C25 0.0249(11) 0.0177(11) 0.0262(12) -0.0030(9) -0.0031(10) 0.0024(9)
C26 0.0214(11) 0.0183(11) 0.0246(11) 0.0022(9) -0.0033(9) -0.0007(9)
C27 0.0352(14) 0.0400(16) 0.0298(14) -0.0019(13) 0.0035(11) 0.0004(12)

loop_
_atom_type_symbol
_atom_type_description
_atom_type_scat_dispersion_real
_atom_type_scat_dispersion_imag
_atom_type_scat_source
C C 0.0033 0.0016 'International Tables Vol C Tables 4.2.6.8 and 6.1.1.4'
H H 0.0000 0.0000 'International Tables Vol C Tables 4.2.6.8 and 6.1.1.4'
N N 0.0061 0.0033 'International Tables Vol C Tables 4.2.6.8 and 6.1.1.4'
O O 0.0106 0.0060 'International Tables Vol C Tables 4.2.6.8 and 6.1.1.4'
Cl Cl 0.1484 0.1585 'International Tables Vol C Tables 4.2.6.8 and 6.1.1.4'
Sn Sn -0.6537 1.4246 'International Tables Vol C Tables 4.2.6.8 and 6.1.1.4'

loop_
_geom_angle_atom_site_label_1
_geom_angle_atom_site_label_2
_geom_angle_atom_site_label_3
_geom_angle_site_symmetry_1
_geom_angle_site_symmetry_3
_geom_angle
_geom_angle_publ_flag
O2 Sn1 O1 . . 169.66(6) ?
O2 Sn1 Cl1 . . 84.93(4) ?
O1 Sn1 Cl1 . . 84.76(4) ?
O2 Sn1 Cl2 . . 91.58(5) ?
O1 Sn1 Cl2 . . 88.52(5) ?
Cl1 Sn1 Cl2 . . 94.59(2) ?
N1 O1 Sn1 . . 130.18(14) ?
O1 N1 C12 . . 118.6(2) ?
O1 N1 C16 . . 120.5(2) ?
C12 N1 C16 . . 120.8(2) ?
N1 C12 C13 . . 120.1(2) ?
N1 C12 H12 . . 119.9 ?
C13 C12 H12 . . 119.9 ?
C12 C13 C14 . . 121.1(2) ?
C12 C13 H13 . . 119.4 ?
C14 C13 H13 . . 119.4 ?
C13 C14 C15 . . 116.9(2) ?
C13 C14 C17 . . 121.5(2) ?
C15 C14 C17 . . 121.6(2) ?
C16 C15 C14 . . 120.6(2) ?
C16 C15 H15 . . 119.7 ?
C14 C15 H15 . . 119.7 ?
N1 C16 C15 . . 120.4(2) ?
N1 C16 H16 . . 119.8 ?
C15 C16 H16 . . 119.8 ?
C14 C17 H17A . . 109.5 ?
C14 C17 H17B . . 109.5 ?
H17A C17 H17B . . 109.5 ?
C14 C17 H17C . . 109.5 ?
H17A C17 H17C . . 109.5 ?
H17B C17 H17C . . 109.5 ?
N2 O2 Sn1 . . 122.98(13) ?
O2 N2 C26 . . 119.6(2) ?
O2 N2 C22 . . 119.37(19) ?
C26 N2 C22 . . 121.0(2) ?
N2 C22 C23 . . 120.0(2) ?
N2 C22 H22 . . 120.0 ?
C23 C22 H22 . . 120.0 ?
C22 C23 C24 . . 121.0(2) ?
C22 C23 H23 . . 119.5 ?
C24 C23 H23 . . 119.5 ?
C25 C24 C23 . . 117.1(2) ?
C25 C24 C27 . . 121.4(2) ?
C23 C24 C27 . . 121.5(2) ?
C26 C25 C24 . . 120.7(2) ?
C26 C25 H25 . . 119.6 ?
C24 C25 H25 . . 119.6 ?
N2 C26 C25 . . 120.2(2) ?
N2 C26 H26 . . 119.9 ?
C25 C26 H26 . . 119.9 ?
C24 C27 H27A . . 109.5 ?
C24 C27 H27B . . 109.5 ?
H27A C27 H27B . . 109.5 ?
C24 C27 H27C . . 109.5 ?
H27A C27 H27C . . 109.5 ?
H27B C27 H27C . . 109.5 ?

loop_
_geom_bond_atom_site_label_1
_geom_bond_atom_site_label_2
_geom_bond_site_symmetry_2
_geom_bond_distance
_geom_bond_publ_flag
Sn1 O2 . 2.3078(17) ?
Sn1 O1 . 2.4296(17) ?
Sn1 Cl1 . 2.4939(6) ?
Sn1 Cl2 . 2.5068(6) ?
O1 N1 . 1.333(3) ?
N1 C12 . 1.343(3) ?
N1 C16 . 1.348(3) ?
C12 C13 . 1.377(3) ?
C12 H12 . 0.9500 ?
C13 C14 . 1.390(3) ?
C13 H13 . 0.9500 ?
C14 C15 . 1.393(3) ?
C14 C17 . 1.500(3) ?
C15 C16 . 1.376(3) ?
C15 H15 . 0.9500 ?
C16 H16 . 0.9500 ?
C17 H17A . 0.9800 ?
C17 H17B . 0.9800 ?
C17 H17C . 0.9800 ?
O2 N2 . 1.340(3) ?
N2 C26 . 1.349(3) ?
N2 C22 . 1.350(3) ?
C22 C23 . 1.375(4) ?
C22 H22 . 0.9500 ?
C23 C24 . 1.393(4) ?
C23 H23 . 0.9500 ?
C24 C25 . 1.393(3) ?
C24 C27 . 1.503(4) ?
C25 C26 . 1.377(4) ?
C25 H25 . 0.9500 ?
C26 H26 . 0.9500 ?
C27 H27A . 0.9800 ?
C27 H27B . 0.9800 ?
C27 H27C . 0.9800 ?

_cod_database_fobs_code 2243716
